data_2223015
loop_
_publ_author_name
'Jiang, Ping'

_publ_section_title
;
 1-Benzyl-3-(2-methoxyphenyl)imidazolium tetrafluoroborate
;
_journal_coeditor_code CI2870
_journal_issue 9
_journal_name_full 'Acta Crystallographica Section E'
_journal_page_first o2178
_journal_paper_doi 10.1107/S1600536809031602
_journal_volume 65
_journal_year 2009
_chemical_formula_iupac 'C17 H17 N2 O +, B F4 -'
_chemical_formula_moiety 'C17 H17 N2 O +, B F4 -'
_chemical_formula_sum 'C17 H17 B F4 N2 O'
_chemical_formula_weight 352.14
_chemical_name_systematic
;
1-Benzyl-3-(2-methoxyphenyl)imidazolium tetrafluoroborate
;
_space_group_IT_number 19
_symmetry_cell_setting orthorhombic
_symmetry_space_group_name_Hall 'P 2ac 2ab'
_symmetry_space_group_name_H-M 'P 21 21 21'
_atom_sites_solution_hydrogens geom
_atom_sites_solution_primary direct
_atom_sites_solution_secondary difmap
_audit_creation_method SHELXL-97
_cell_angle_alpha 90.00
_cell_angle_beta 90.00
_cell_angle_gamma 90.00
_cell_formula_units_Z 4
_cell_length_a 7.1880(13)
_cell_length_b 15.114(3)
_cell_length_c 15.358(3)
_cell_measurement_reflns_used 5660
_cell_measurement_temperature 93(2)
_cell_measurement_theta_max 27.50
_cell_measurement_theta_min 3.00
_cell_volume 1668.5(6)
_computing_cell_refinement 'RAPID-AUTO (Rigaku/MSC, 2004)'
_computing_data_collection 'RAPID-AUTO (Rigaku/MSC, 2004)'
_computing_data_reduction 'RAPID-AUTO (Rigaku/MSC, 2004)'
_computing_molecular_graphics '<b>PLEASE PROVIDE</b>'
_computing_publication_material 'SHELXL97 (Sheldrick, 2008)'
_computing_structure_refinement 'SHELXL97 (Sheldrick, 2008)'
_computing_structure_solution 'SHELXS97 (Sheldrick, 2008)'
_diffrn_ambient_temperature 93(2)
_diffrn_measured_fraction_theta_full 0.997
_diffrn_measured_fraction_theta_max 0.997
_diffrn_measurement_device_type 'Rigaku SPIDER'
_diffrn_measurement_method \w
_diffrn_radiation_monochromator graphite
_diffrn_radiation_source 'Rotating Anode'
_diffrn_radiation_type MoK\a
_diffrn_radiation_wavelength 0.71073
_diffrn_reflns_av_R_equivalents 0.0322
_diffrn_reflns_av_sigmaI/netI 0.0256
_diffrn_reflns_limit_h_max 9
_diffrn_reflns_limit_h_min -9
_diffrn_reflns_limit_k_max 19
_diffrn_reflns_limit_k_min -19
_diffrn_reflns_limit_l_max 15
_diffrn_reflns_limit_l_min -19
_diffrn_reflns_number 13633
_diffrn_reflns_theta_full 27.48
_diffrn_reflns_theta_max 27.48
_diffrn_reflns_theta_min 3.00
_diffrn_standards_interval_count 0
_diffrn_standards_interval_time 0
_diffrn_standards_number 0
_exptl_absorpt_coefficient_mu 0.118
_exptl_absorpt_correction_type none
_exptl_crystal_colour Colourless
_exptl_crystal_density_diffrn 1.402
_exptl_crystal_density_method 'not measured'
_exptl_crystal_description Block
_exptl_crystal_F_000 728
_exptl_crystal_size_max 0.40
_exptl_crystal_size_mid 0.33
_exptl_crystal_size_min 0.33
_refine_diff_density_max 0.845
_refine_diff_density_min -0.185
_refine_ls_extinction_method none
_refine_ls_goodness_of_fit_ref 1.000
_refine_ls_hydrogen_treatment constr
_refine_ls_matrix_type full
_refine_ls_number_parameters 227
_refine_ls_number_reflns 2197
_refine_ls_number_restraints 0
_refine_ls_restrained_S_all 1.000
_refine_ls_R_factor_all 0.0473
_refine_ls_R_factor_gt 0.0439
_refine_ls_shift/su_max 0.001
_refine_ls_shift/su_mean 0.000
_refine_ls_structure_factor_coef Fsqd
_refine_ls_weighting_details 'calc w=1/[\s^2^(Fo^2^)+(0.068P)^2^+0.46P] where P=(Fo^2^+2Fc^2^)/3'
_refine_ls_weighting_scheme calc
_refine_ls_wR_factor_gt 0.1126
_refine_ls_wR_factor_ref 0.1156
_reflns_number_gt 2069
_reflns_number_total 2197
_reflns_threshold_expression I>2\s(I)
_cod_data_source_file ci2870.cif
_cod_data_source_block I
_cod_depositor_comments
;
The following automatic conversions were performed:
'_symmetry_cell_setting' value 'Orthorhombic' changed to 'orthorhombic'
according to '/home/saulius/struct/CIF-dictionaries/cif_core.dic'
dictionary named 'cif_core.dic' version 2.4.1 from 2010-06-29.

Automatic conversion script
Id: cif_fix_enum 1527 2010-12-29 10:47:43Z saulius 

The following automatic conversions were performed:

'_symmetry_cell_setting' value 'Orthorhombic' changed to
'orthorhombic' according to
/home/saulius/struct/CIF-dictionaries/cif_core.dic dictionary named
'cif_core.dic' version 2.4.1 from 2010-06-29.

Automatic conversion script
Id: cif_fix_values 1715 2011-07-08 13:25:40Z adriana 
;
_cod_original_cell_volume 1668.4(5)
_cod_database_code 2223015
_cod_database_fobs_code 2223015

loop_
_symmetry_equiv_pos_as_xyz
'x, y, z'
'-x+1/2, -y, z+1/2'
'-x, y+1/2, -z+1/2'
'x+1/2, -y+1/2, -z'

loop_
_atom_site_type_symbol
_atom_site_label
_atom_site_fract_x
_atom_site_fract_y
_atom_site_fract_z
_atom_site_U_iso_or_equiv
_atom_site_adp_type
_atom_site_calc_flag
_atom_site_refinement_flags
_atom_site_occupancy
_atom_site_disorder_assembly
_atom_site_disorder_group
B B1 0.6858(5) 0.1082(2) 0.2432(2) 0.0349(7) Uani d . 1 . .
F F1 0.7005(2) 0.18357(10) 0.29508(10) 0.0360(4) Uani d . 1 . .
F F2 0.7661(3) 0.03715(11) 0.28690(12) 0.0520(5) Uani d . 1 . .
F F3 0.7771(3) 0.12215(13) 0.16519(11) 0.0601(6) Uani d . 1 . .
F F4 0.4996(3) 0.09039(13) 0.22721(13) 0.0555(6) Uani d . 1 . .
O O1 0.6091(3) 0.27395(12) 0.65713(11) 0.0314(4) Uani d . 1 . .
N N1 0.4482(3) 0.45145(13) 0.48559(13) 0.0226(4) Uani d . 1 . .
N N2 0.4930(3) 0.31030(12) 0.49196(12) 0.0203(4) Uani d . 1 . .
C C1 0.6888(4) 0.63622(15) 0.48138(17) 0.0291(5) Uani d . 1 . .
H H1 0.6486 0.6402 0.4226 0.035 Uiso calc R 1 . .
C C2 0.8534(5) 0.67656(17) 0.5060(2) 0.0390(7) Uani d . 1 . .
H H2 0.9262 0.7075 0.4642 0.047 Uiso calc R 1 . .
C C3 0.9113(5) 0.67162(19) 0.5918(2) 0.0453(8) Uani d . 1 . .
H H3 1.0237 0.6996 0.6091 0.054 Uiso calc R 1 . .
C C4 0.8069(5) 0.6263(2) 0.6522(2) 0.0460(8) Uani d . 1 . .
H H4 0.8471 0.6232 0.7111 0.055 Uiso calc R 1 . .
C C5 0.6423(5) 0.58515(17) 0.62717(18) 0.0359(6) Uani d . 1 . .
H H5 0.5710 0.5535 0.6689 0.043 Uiso calc R 1 . .
C C6 0.5814(4) 0.59003(16) 0.54127(16) 0.0264(5) Uani d . 1 . .
C C7 0.4059(4) 0.54316(16) 0.51345(18) 0.0289(5) Uani d . 1 . .
H H7A 0.3167 0.5419 0.5626 0.035 Uiso calc R 1 . .
H H7B 0.3475 0.5758 0.4647 0.035 Uiso calc R 1 . .
C C8 0.5203(3) 0.42622(15) 0.40606(16) 0.0230(5) Uani d . 1 . .
H H8 0.5458 0.4638 0.3579 0.028 Uiso calc R 1 . .
C C9 0.5478(3) 0.33788(15) 0.40976(15) 0.0211(5) Uani d . 1 . .
H H9 0.5956 0.3015 0.3646 0.025 Uiso calc R 1 . .
C C10 0.4336(3) 0.38076(16) 0.53617(15) 0.0227(5) Uani d . 1 . .
H H10 0.3883 0.3803 0.5943 0.027 Uiso calc R 1 . .
C C11 0.4976(3) 0.22050(15) 0.52293(15) 0.0213(5) Uani d . 1 . .
C C12 0.4486(3) 0.15283(16) 0.46744(16) 0.0235(5) Uani d . 1 . .
H H12 0.4116 0.1657 0.4094 0.028 Uiso calc R 1 . .
C C13 0.4533(3) 0.06574(16) 0.49642(18) 0.0288(5) Uani d . 1 . .
H H13 0.4208 0.0188 0.4582 0.035 Uiso calc R 1 . .
C C14 0.5056(4) 0.04793(17) 0.58102(19) 0.0317(6) Uani d . 1 . .
H H14 0.5070 -0.0116 0.6010 0.038 Uiso calc R 1 . .
C C15 0.5562(3) 0.11531(17) 0.63726(18) 0.0305(6) Uani d . 1 . .
H H15 0.5918 0.1019 0.6953 0.037 Uiso calc R 1 . .
C C16 0.5549(3) 0.20287(16) 0.60874(15) 0.0246(5) Uani d . 1 . .
C C17 0.6499(5) 0.2592(2) 0.74763(17) 0.0423(7) Uani d . 1 . .
H H17A 0.5385 0.2369 0.7771 0.051 Uiso calc R 1 . .
H H17B 0.6885 0.3151 0.7746 0.051 Uiso calc R 1 . .
H H17C 0.7504 0.2158 0.7529 0.051 Uiso calc R 1 . .

loop_
_atom_site_aniso_label
_atom_site_aniso_U_11
_atom_site_aniso_U_22
_atom_site_aniso_U_33
_atom_site_aniso_U_12
_atom_site_aniso_U_13
_atom_site_aniso_U_23
B1 0.0408(16) 0.0351(15) 0.0287(15) 0.0150(14) -0.0110(14) -0.0110(13)
F1 0.0441(9) 0.0332(8) 0.0308(8) 0.0046(7) 0.0012(7) -0.0122(7)
F2 0.0711(13) 0.0394(9) 0.0455(11) 0.0217(9) -0.0260(10) -0.0105(8)
F3 0.0828(15) 0.0669(13) 0.0306(10) 0.0258(12) 0.0078(10) -0.0132(9)
F4 0.0473(10) 0.0555(11) 0.0638(13) 0.0119(10) -0.0236(10) -0.0256(10)
O1 0.0325(10) 0.0403(10) 0.0214(9) -0.0103(8) -0.0031(8) 0.0036(7)
N1 0.0221(9) 0.0230(9) 0.0228(10) 0.0009(8) 0.0009(8) -0.0030(8)
N2 0.0206(9) 0.0208(9) 0.0194(9) -0.0025(7) 0.0009(8) 0.0011(7)
C1 0.0393(13) 0.0219(10) 0.0261(13) 0.0020(11) -0.0057(11) 0.0006(10)
C2 0.0464(16) 0.0290(13) 0.0415(16) -0.0099(12) -0.0037(14) 0.0027(11)
C3 0.0506(18) 0.0347(14) 0.0504(18) -0.0131(13) -0.0161(15) -0.0031(13)
C4 0.065(2) 0.0432(16) 0.0298(15) -0.0067(16) -0.0153(15) -0.0046(13)
C5 0.0518(17) 0.0313(12) 0.0245(13) -0.0014(13) 0.0000(13) -0.0046(10)
C6 0.0333(13) 0.0212(10) 0.0247(12) 0.0035(10) -0.0001(10) -0.0039(9)
C7 0.0308(12) 0.0237(11) 0.0321(14) 0.0052(10) 0.0025(11) -0.0077(10)
C8 0.0252(11) 0.0238(10) 0.0200(11) -0.0005(9) 0.0021(10) -0.0004(9)
C9 0.0220(11) 0.0225(10) 0.0187(11) 0.0002(9) 0.0019(9) 0.0000(9)
C10 0.0214(10) 0.0265(11) 0.0202(11) -0.0009(9) 0.0030(9) -0.0009(9)
C11 0.0150(9) 0.0244(10) 0.0245(12) -0.0011(9) 0.0010(9) 0.0044(9)
C12 0.0181(10) 0.0250(11) 0.0275(13) 0.0007(9) -0.0002(9) 0.0017(9)
C13 0.0233(11) 0.0254(11) 0.0377(15) -0.0009(10) 0.0034(11) 0.0012(10)
C14 0.0242(11) 0.0274(11) 0.0435(15) 0.0009(10) 0.0027(12) 0.0092(11)
C15 0.0218(11) 0.0378(13) 0.0321(14) 0.0019(10) -0.0002(10) 0.0134(11)
C16 0.0179(10) 0.0328(12) 0.0230(12) -0.0045(10) -0.0004(9) 0.0038(9)
C17 0.0478(17) 0.0537(17) 0.0253(14) -0.0128(15) -0.0092(13) 0.0070(13)

loop_
_atom_type_symbol
_atom_type_description
_atom_type_scat_dispersion_real
_atom_type_scat_dispersion_imag
_atom_type_scat_source
C C 0.0033 0.0000 'International Tables Vol C Tables 4.2.6.8 and 6.1.1.4'
H H 0.0000 0.0000 'International Tables Vol C Tables 4.2.6.8 and 6.1.1.4'
B B 0.0013 0.0000 'International Tables Vol C Tables 4.2.6.8 and 6.1.1.4'
N N 0.0061 0.0000 'International Tables Vol C Tables 4.2.6.8 and 6.1.1.4'
O O 0.0106 0.0000 'International Tables Vol C Tables 4.2.6.8 and 6.1.1.4'
F F 0.0171 0.0000 'International Tables Vol C Tables 4.2.6.8 and 6.1.1.4'

loop_
_geom_angle_atom_site_label_1
_geom_angle_atom_site_label_2
_geom_angle_atom_site_label_3
_geom_angle_site_symmetry_1
_geom_angle_site_symmetry_3
_geom_angle
_geom_angle_publ_flag
F3 B1 F4 . . 109.5(2) ?
F3 B1 F2 . . 109.8(3) ?
F4 B1 F2 . . 109.6(3) ?
F3 B1 F1 . . 109.6(3) ?
F4 B1 F1 . . 109.4(2) ?
F2 B1 F1 . . 108.9(2) ?
C16 O1 C17 . . 117.6(2) ?
C10 N1 C8 . . 109.00(19) ?
C10 N1 C7 . . 124.7(2) ?
C8 N1 C7 . . 126.2(2) ?
C10 N2 C9 . . 108.33(19) ?
C10 N2 C11 . . 126.33(19) ?
C9 N2 C11 . . 125.33(19) ?
C2 C1 C6 . . 121.1(2) ?
C2 C1 H1 . . 119.5 ?
C6 C1 H1 . . 119.5 ?
C1 C2 C3 . . 119.6(3) ?
C1 C2 H2 . . 120.2 ?
C3 C2 H2 . . 120.2 ?
C4 C3 C2 . . 120.3(3) ?
C4 C3 H3 . . 119.8 ?
C2 C3 H3 . . 119.8 ?
C3 C4 C5 . . 120.0(3) ?
C3 C4 H4 . . 120.0 ?
C5 C4 H4 . . 120.0 ?
C4 C5 C6 . . 120.4(3) ?
C4 C5 H5 . . 119.8 ?
C6 C5 H5 . . 119.8 ?
C1 C6 C5 . . 118.7(3) ?
C1 C6 C7 . . 120.9(2) ?
C5 C6 C7 . . 120.4(2) ?
N1 C7 C6 . . 110.4(2) ?
N1 C7 H7A . . 109.6 ?
C6 C7 H7A . . 109.6 ?
N1 C7 H7B . . 109.6 ?
C6 C7 H7B . . 109.6 ?
H7A C7 H7B . . 108.1 ?
C9 C8 N1 . . 106.9(2) ?
C9 C8 H8 . . 126.5 ?
N1 C8 H8 . . 126.5 ?
C8 C9 N2 . . 107.1(2) ?
C8 C9 H9 . . 126.5 ?
N2 C9 H9 . . 126.5 ?
N1 C10 N2 . . 108.67(19) ?
N1 C10 H10 . . 125.7 ?
N2 C10 H10 . . 125.7 ?
C12 C11 C16 . . 121.0(2) ?
C12 C11 N2 . . 119.4(2) ?
C16 C11 N2 . . 119.7(2) ?
C11 C12 C13 . . 119.9(2) ?
C11 C12 H12 . . 120.0 ?
C13 C12 H12 . . 120.0 ?
C14 C13 C12 . . 119.6(2) ?
C14 C13 H13 . . 120.2 ?
C12 C13 H13 . . 120.2 ?
C13 C14 C15 . . 121.1(2) ?
C13 C14 H14 . . 119.5 ?
C15 C14 H14 . . 119.5 ?
C14 C15 C16 . . 120.1(2) ?
C14 C15 H15 . . 120.0 ?
C16 C15 H15 . . 120.0 ?
O1 C16 C15 . . 125.1(2) ?
O1 C16 C11 . . 116.4(2) ?
C15 C16 C11 . . 118.4(2) ?
O1 C17 H17A . . 109.5 ?
O1 C17 H17B . . 109.5 ?
H17A C17 H17B . . 109.5 ?
O1 C17 H17C . . 109.5 ?
H17A C17 H17C . . 109.5 ?
H17B C17 H17C . . 109.5 ?

loop_
_geom_bond_atom_site_label_1
_geom_bond_atom_site_label_2
_geom_bond_site_symmetry_2
_geom_bond_distance
_geom_bond_publ_flag
B1 F3 . 1.382(4) ?
B1 F4 . 1.388(4) ?
B1 F2 . 1.392(3) ?
B1 F1 . 1.394(3) ?
O1 C16 . 1.363(3) ?
O1 C17 . 1.438(3) ?
N1 C10 . 1.325(3) ?
N1 C8 . 1.381(3) ?
N1 C7 . 1.482(3) ?
N2 C10 . 1.333(3) ?
N2 C9 . 1.387(3) ?
N2 C11 . 1.439(3) ?
C1 C2 . 1.383(4) ?
C1 C6 . 1.389(4) ?
C1 H1 . 0.95 ?
C2 C3 . 1.385(4) ?
C2 H2 . 0.95 ?
C3 C4 . 1.376(5) ?
C3 H3 . 0.95 ?
C4 C5 . 1.391(5) ?
C4 H4 . 0.95 ?
C5 C6 . 1.392(4) ?
C5 H5 . 0.95 ?
C6 C7 . 1.509(4) ?
C7 H7A . 0.99 ?
C7 H7B . 0.99 ?
C8 C9 . 1.351(3) ?
C8 H8 . 0.95 ?
C9 H9 . 0.95 ?
C10 H10 . 0.95 ?
C11 C12 . 1.377(3) ?
C11 C16 . 1.406(3) ?
C12 C13 . 1.390(3) ?
C12 H12 . 0.95 ?
C13 C14 . 1.379(4) ?
C13 H13 . 0.95 ?
C14 C15 . 1.384(4) ?
C14 H14 . 0.95 ?
C15 C16 . 1.394(3) ?
C15 H15 . 0.95 ?
C17 H17A . 0.98 ?
C17 H17B . 0.98 ?
C17 H17C . 0.98 ?

loop_
_geom_hbond_atom_site_label_D
_geom_hbond_atom_site_label_H
_geom_hbond_atom_site_label_A
_geom_hbond_site_symmetry_A
_geom_hbond_distance_DH
_geom_hbond_distance_HA
_geom_hbond_distance_DA
_geom_hbond_angle_DHA
C7 H7B F3 3_655 0.99 2.30 3.268(3) 167
C8 H8 F4 3_655 0.95 2.34 3.220(3) 154
C9 H9 F1 1_555 0.95 2.21 3.122(3) 161
C10 H10 F1 4_456 0.95 2.37 3.236(3) 150
C10 H10 F2 4_456 0.95 2.38 3.221(3) 147
C12 H12 O1 4_456 0.95 2.57 3.292(3) 133
C14 H14 F3 2_655 0.95 2.48 3.274(3) 140
C13 H13 Cg1 4_456 0.94 2.61 3.460(3) 149

loop_
_geom_torsion_atom_site_label_1
_geom_torsion_atom_site_label_2
_geom_torsion_atom_site_label_3
_geom_torsion_atom_site_label_4
_geom_torsion_site_symmetry_1
_geom_torsion_site_symmetry_2
_geom_torsion_site_symmetry_3
_geom_torsion_site_symmetry_4
_geom_torsion
_geom_torsion_publ_flag
C6 C1 C2 C3 . . . . -0.6(4) ?
C1 C2 C3 C4 . . . . 0.5(5) ?
C2 C3 C4 C5 . . . . 0.1(5) ?
C3 C4 C5 C6 . . . . -0.5(5) ?
C2 C1 C6 C5 . . . . 0.2(4) ?
C2 C1 C6 C7 . . . . -177.6(2) ?
C4 C5 C6 C1 . . . . 0.4(4) ?
C4 C5 C6 C7 . . . . 178.2(3) ?
C10 N1 C7 C6 . . . . 96.0(3) ?
C8 N1 C7 C6 . . . . -79.3(3) ?
C1 C6 C7 N1 . . . . 89.0(3) ?
C5 C6 C7 N1 . . . . -88.8(3) ?
C10 N1 C8 C9 . . . . 0.4(3) ?
C7 N1 C8 C9 . . . . 176.3(2) ?
N1 C8 C9 N2 . . . . -0.4(3) ?
C10 N2 C9 C8 . . . . 0.2(3) ?
C11 N2 C9 C8 . . . . 179.3(2) ?
C8 N1 C10 N2 . . . . -0.3(3) ?
C7 N1 C10 N2 . . . . -176.3(2) ?
C9 N2 C10 N1 . . . . 0.1(3) ?
C11 N2 C10 N1 . . . . -179.0(2) ?
C10 N2 C11 C12 . . . . 139.7(2) ?
C9 N2 C11 C12 . . . . -39.2(3) ?
C10 N2 C11 C16 . . . . -41.3(3) ?
C9 N2 C11 C16 . . . . 139.7(2) ?
C16 C11 C12 C13 . . . . 0.8(3) ?
N2 C11 C12 C13 . . . . 179.7(2) ?
C11 C12 C13 C14 . . . . 0.6(4) ?
C12 C13 C14 C15 . . . . -1.0(4) ?
C13 C14 C15 C16 . . . . 0.0(4) ?
C17 O1 C16 C15 . . . . -7.8(4) ?
C17 O1 C16 C11 . . . . 173.7(2) ?
C14 C15 C16 O1 . . . . -177.2(2) ?
C14 C15 C16 C11 . . . . 1.4(4) ?
C12 C11 C16 O1 . . . . 176.9(2) ?
N2 C11 C16 O1 . . . . -2.0(3) ?
C12 C11 C16 C15 . . . . -1.7(3) ?
N2 C11 C16 C15 . . . . 179.4(2) ?
